data_7208710
loop_
_publ_author_name
'Jia, Hong-Li'
'Jia, Ming-Jun'
'Zeng, Guang'
'Jin, Juan'
'Yu, Jie-Hui'
'Xu, Ji-Qing'

_publ_section_title
;
 Structural characterization of a series of new organically templated
 chained thiocyanato(halo)cadmates
;
_journal_issue 20
_journal_name_full CrystEngComm
_journal_page_first 6599
_journal_paper_doi 10.1039/c2ce25616a
_journal_volume 14
_journal_year 2012
_chemical_formula_sum 'C12 H22 Cd Cl2 N4 S2'
_chemical_formula_weight 469.79
_chemical_name_systematic
;
?
;
_space_group_IT_number 2
_symmetry_cell_setting triclinic
_symmetry_space_group_name_Hall '-P 1'
_symmetry_space_group_name_H-M 'P -1'
_atom_sites_solution_hydrogens geom
_atom_sites_solution_primary direct
_atom_sites_solution_secondary difmap
_audit_creation_method SHELXL-97
_cell_angle_alpha 78.23(3)
_cell_angle_beta 78.19(3)
_cell_angle_gamma 88.73(3)
_cell_formula_units_Z 1
_cell_length_a 5.8719(12)
_cell_length_b 8.9749(18)
_cell_length_c 9.2191(18)
_cell_measurement_temperature 293(2)
_cell_volume 465.46(18)
_computing_cell_refinement PROCESS-AUTO
_computing_data_collection PROCESS-AUTO
_computing_data_reduction PROCESS-AUTO
_computing_structure_refinement 'SHELXL-97 (Sheldrick, 1997)'
_computing_structure_solution 'SHELXS-97 (Sheldrick, 1990)'
_diffrn_ambient_temperature 293(2)
_diffrn_detector_area_resol_mean 10.0
_diffrn_measured_fraction_theta_full 0.991
_diffrn_measured_fraction_theta_max 0.991
_diffrn_measurement_device_type 'Rigaku RAXIS-RAPID'
_diffrn_measurement_method w
_diffrn_radiation_monochromator graphite
_diffrn_radiation_source 'fine-focus sealed tube'
_diffrn_radiation_type MoK\a
_diffrn_radiation_wavelength 0.71073
_diffrn_reflns_av_R_equivalents 0.0348
_diffrn_reflns_av_sigmaI/netI 0.0451
_diffrn_reflns_limit_h_max 7
_diffrn_reflns_limit_h_min -7
_diffrn_reflns_limit_k_max 11
_diffrn_reflns_limit_k_min -11
_diffrn_reflns_limit_l_max 11
_diffrn_reflns_limit_l_min -11
_diffrn_reflns_number 4582
_diffrn_reflns_theta_full 27.46
_diffrn_reflns_theta_max 27.46
_diffrn_reflns_theta_min 3.55
_diffrn_standards_decay_% 0
_diffrn_standards_interval_count 0
_diffrn_standards_number 0
_exptl_absorpt_coefficient_mu 1.682
_exptl_absorpt_correction_T_max 0.845
_exptl_absorpt_correction_T_min 0.845
_exptl_absorpt_correction_type empirical
_exptl_absorpt_process_details
;Higashi, T.(1995).Program for Absorption Correction.
Rigaku Corporation, Tokyo,Japan.
;
_exptl_crystal_density_diffrn 1.676
_exptl_crystal_density_method 'not measured'
_exptl_crystal_F_000 236
_exptl_crystal_size_max 0.1
_exptl_crystal_size_mid 0.1
_exptl_crystal_size_min 0.1
_refine_diff_density_max 1.009
_refine_diff_density_min -0.854
_refine_diff_density_rms 0.124
_refine_ls_extinction_method none
_refine_ls_goodness_of_fit_ref 1.137
_refine_ls_hydrogen_treatment mixed
_refine_ls_matrix_type full
_refine_ls_number_parameters 105
_refine_ls_number_reflns 2115
_refine_ls_number_restraints 0
_refine_ls_restrained_S_all 1.137
_refine_ls_R_factor_all 0.0343
_refine_ls_R_factor_gt 0.0315
_refine_ls_shift/su_max 0.000
_refine_ls_shift/su_mean 0.000
_refine_ls_structure_factor_coef Fsqd
_refine_ls_weighting_details 'calc w=1/[\s^2^(Fo^2^)+(0.0426P)^2^+0.4520P] where P=(Fo^2^+2Fc^2^)/3'
_refine_ls_weighting_scheme calc
_refine_ls_wR_factor_gt 0.0780
_refine_ls_wR_factor_ref 0.0918
_reflns_number_gt 2015
_reflns_number_total 2115
_reflns_threshold_expression >2sigma(I)
_cod_data_source_file c2ce25616a.txt
_cod_data_source_block 1
_cod_original_cell_volume 465.46(16)
_cod_original_sg_symbol_H-M P-1
_cod_database_code 7208710

loop_
_symmetry_equiv_pos_as_xyz
'x, y, z'
'-x, -y, -z'

loop_
_atom_site_label
_atom_site_type_symbol
_atom_site_fract_x
_atom_site_fract_y
_atom_site_fract_z
_atom_site_U_iso_or_equiv
_atom_site_adp_type
_atom_site_occupancy
_atom_site_symmetry_multiplicity
_atom_site_calc_flag
_atom_site_refinement_flags
Cd1 Cd 1.0000 0.5000 0.5000 0.02689(13) Uani 1 2 d S
Cl1 Cl 1.19465(14) 0.29094(12) 0.36546(14) 0.0497(3) Uani 1 1 d .
S1 S 0.67586(15) 0.27995(10) 0.66927(13) 0.0439(2) Uani 1 1 d .
N1 N 0.7297(5) 0.2351(3) 0.2642(3) 0.0315(6) Uani 1 1 d .
N2 N 0.2650(5) 0.4448(3) 0.6646(3) 0.0335(6) Uani 1 1 d .
C1 C 0.7521(7) 0.2944(4) 0.0980(4) 0.0405(8) Uani 1 1 d .
H1B H 0.7849 0.4031 0.0745 0.049 Uiso 1 1 calc R
H1C H 0.6066 0.2775 0.0688 0.049 Uiso 1 1 calc R
C2 C 0.9468(7) 0.2144(4) 0.0096(4) 0.0354(7) Uani 1 1 d .
H2A H 1.0936 0.2374 0.0339 0.043 Uiso 1 1 calc R
H2B H 0.9573 0.2523 -0.0980 0.043 Uiso 1 1 calc R
C3 C 0.9052(5) 0.0414(3) 0.0465(3) 0.0261(6) Uani 1 1 d .
H3A H 0.7557 0.0207 0.0221 0.031 Uiso 1 1 calc R
C4 C 0.8853(6) -0.0129(4) 0.2166(4) 0.0325(7) Uani 1 1 d .
H4A H 0.8525 -0.1216 0.2433 0.039 Uiso 1 1 calc R
H4B H 1.0331 0.0048 0.2424 0.039 Uiso 1 1 calc R
C5 C 0.6966(6) 0.0671(4) 0.3080(4) 0.0371(8) Uani 1 1 d .
H5A H 0.5461 0.0393 0.2922 0.045 Uiso 1 1 calc R
H5B H 0.6980 0.0341 0.4147 0.045 Uiso 1 1 calc R
C6 C 0.4379(5) 0.3795(3) 0.6667(4) 0.0275(6) Uani 1 1 d .
H12 H 0.856(6) 0.261(4) 0.296(4) 0.017(8) Uiso 1 1 d .
H11 H 0.589(8) 0.278(5) 0.302(5) 0.044(12) Uiso 1 1 d .

loop_
_atom_site_aniso_label
_atom_site_aniso_U_11
_atom_site_aniso_U_22
_atom_site_aniso_U_33
_atom_site_aniso_U_23
_atom_site_aniso_U_13
_atom_site_aniso_U_12
Cd1 0.01896(17) 0.03024(19) 0.0359(2) -0.01564(13) -0.00736(12) 0.00524(12)
Cl1 0.0238(4) 0.0613(6) 0.0793(7) -0.0494(5) -0.0119(4) 0.0113(4)
S1 0.0276(4) 0.0342(4) 0.0643(6) 0.0039(4) -0.0112(4) 0.0053(4)
N1 0.0264(13) 0.0355(14) 0.0364(15) -0.0205(12) -0.0025(11) 0.0053(11)
N2 0.0264(13) 0.0371(14) 0.0366(15) -0.0073(12) -0.0058(11) 0.0038(12)
C1 0.048(2) 0.0341(17) 0.041(2) -0.0154(14) -0.0079(16) 0.0151(16)
C2 0.0467(19) 0.0286(15) 0.0279(16) -0.0073(12) 0.0004(14) 0.0074(14)
C3 0.0232(14) 0.0281(14) 0.0296(16) -0.0135(12) -0.0035(12) -0.0001(12)
C4 0.0368(17) 0.0284(15) 0.0297(16) -0.0098(12) 0.0030(13) 0.0007(13)
C5 0.0335(17) 0.0372(17) 0.0376(19) -0.0151(14) 0.0077(14) -0.0060(14)
C6 0.0264(14) 0.0282(14) 0.0278(15) -0.0040(11) -0.0065(12) -0.0043(12)

loop_
_atom_type_symbol
_atom_type_description
_atom_type_scat_dispersion_real
_atom_type_scat_dispersion_imag
_atom_type_scat_source
C C 0.0033 0.0016 'International Tables Vol C Tables 4.2.6.8 and 6.1.1.4'
H H 0.0000 0.0000 'International Tables Vol C Tables 4.2.6.8 and 6.1.1.4'
Cd Cd -0.8075 1.2024 'International Tables Vol C Tables 4.2.6.8 and 6.1.1.4'
Cl Cl 0.1484 0.1585 'International Tables Vol C Tables 4.2.6.8 and 6.1.1.4'
N N 0.0061 0.0033 'International Tables Vol C Tables 4.2.6.8 and 6.1.1.4'
S S 0.1246 0.1234 'International Tables Vol C Tables 4.2.6.8 and 6.1.1.4'

loop_
_geom_angle_atom_site_label_1
_geom_angle_atom_site_label_2
_geom_angle_atom_site_label_3
_geom_angle
_geom_angle_site_symmetry_1
_geom_angle_site_symmetry_3
N2 Cd1 N2 180.0 1_655 2_666
N2 Cd1 Cl1 87.62(8) 1_655 .
N2 Cd1 Cl1 92.38(8) 2_666 .
N2 Cd1 Cl1 92.38(8) 1_655 2_766
N2 Cd1 Cl1 87.62(8) 2_666 2_766
Cl1 Cd1 Cl1 180.0 . 2_766
N2 Cd1 S1 94.61(8) 1_655 .
N2 Cd1 S1 85.39(8) 2_666 .
Cl1 Cd1 S1 86.99(4) . .
Cl1 Cd1 S1 93.01(4) 2_766 .
N2 Cd1 S1 85.39(8) 1_655 2_766
N2 Cd1 S1 94.61(8) 2_666 2_766
Cl1 Cd1 S1 93.01(4) . 2_766
Cl1 Cd1 S1 86.99(4) 2_766 2_766
S1 Cd1 S1 180.00(3) . 2_766
C6 S1 Cd1 99.35(11) . .
C5 N1 C1 112.9(3) . .
C5 N1 H12 109(2) . .
C1 N1 H12 111(2) . .
C5 N1 H11 107(3) . .
C1 N1 H11 101(3) . .
H12 N1 H11 116(4) . .
C6 N2 Cd1 136.8(3) . 1_455
N1 C1 C2 110.2(3) . .
N1 C1 H1B 109.6 . .
C2 C1 H1B 109.6 . .
N1 C1 H1C 109.6 . .
C2 C1 H1C 109.6 . .
H1B C1 H1C 108.1 . .
C1 C2 C3 111.4(3) . .
C1 C2 H2A 109.3 . .
C3 C2 H2A 109.3 . .
C1 C2 H2B 109.3 . .
C3 C2 H2B 109.3 . .
H2A C2 H2B 108.0 . .
C4 C3 C2 107.6(3) . .
C4 C3 C3 112.5(3) . 2_755
C2 C3 C3 112.3(3) . 2_755
C4 C3 H3A 108.1 . .
C2 C3 H3A 108.1 . .
C3 C3 H3A 108.1 2_755 .
C5 C4 C3 112.5(3) . .
C5 C4 H4A 109.1 . .
C3 C4 H4A 109.1 . .
C5 C4 H4B 109.1 . .
C3 C4 H4B 109.1 . .
H4A C4 H4B 107.8 . .
N1 C5 C4 111.4(3) . .
N1 C5 H5A 109.4 . .
C4 C5 H5A 109.4 . .
N1 C5 H5B 109.4 . .
C4 C5 H5B 109.4 . .
H5A C5 H5B 108.0 . .
N2 C6 S1 177.4(3) . .

loop_
_geom_bond_atom_site_label_1
_geom_bond_atom_site_label_2
_geom_bond_distance
_geom_bond_site_symmetry_2
Cd1 N2 2.366(3) 1_655
Cd1 N2 2.366(3) 2_666
Cd1 Cl1 2.5767(11) .
Cd1 Cl1 2.5767(11) 2_766
Cd1 S1 2.7662(14) .
Cd1 S1 2.7662(14) 2_766
S1 C6 1.643(3) .
N1 C5 1.486(4) .
N1 C1 1.496(5) .
N1 H12 0.90(4) .
N1 H11 0.93(5) .
N2 C6 1.163(4) .
N2 Cd1 2.366(3) 1_455
C1 C2 1.519(5) .
C1 H1B 0.9700 .
C1 H1C 0.9700 .
C2 C3 1.534(4) .
C2 H2A 0.9700 .
C2 H2B 0.9700 .
C3 C4 1.525(5) .
C3 C3 1.536(6) 2_755
C3 H3A 0.9800 .
C4 C5 1.511(4) .
C4 H4A 0.9700 .
C4 H4B 0.9700 .
C5 H5A 0.9700 .
C5 H5B 0.9700 .
